data_7061397
loop_
_publ_author_name
'Ahmed, Sayeed'
'Kumar, Akhilesh'
'Mukhopadhyay, Narottam'
'Lloret, Francesc'
'Mukherjee, Rabindranath'

_publ_section_title
;
 Heterobimetallic cyanide-bridged FeIII(\m-CN)MII complexes (M = Mn and
 Cu): synthesis, structure and magnetism
;
_journal_issue 16
_journal_name_full 'New Journal of Chemistry'
_journal_page_first 7711
_journal_page_last 7720
_journal_paper_doi 10.1039/D2NJ00126H
_journal_volume 46
_journal_year 2022
_chemical_formula_moiety 'C36 H34 B Cu Fe N15, Cl O4, 2[CH4O]'
_chemical_formula_sum 'C38 H42 B Cl Cu Fe N15 O6'
_chemical_formula_weight 970.51
_chemical_name_systematic CuL1
_space_group_crystal_system triclinic
_space_group_IT_number 2
_space_group_name_Hall '-P 1'
_space_group_name_H-M_alt 'P -1'
_atom_sites_solution_hydrogens geom
_atom_sites_solution_primary dual
_audit_creation_date 2022-03-16
_audit_creation_method
;
Olex2 1.5
(compiled 2021.12.09 svn.r5202d8cf for OlexSys, GUI svn.r6439)
;
_audit_update_record
;
2022-03-16 deposited with the CCDC.	2022-03-23 downloaded from the CCDC.
;
_cell_angle_alpha 71.814(9)
_cell_angle_beta 69.341(9)
_cell_angle_gamma 86.686(9)
_cell_formula_units_Z 2
_cell_length_a 12.941(5)
_cell_length_b 13.510(6)
_cell_length_c 13.967(6)
_cell_measurement_reflns_used 7110
_cell_measurement_temperature 100
_cell_measurement_theta_max 25.048
_cell_measurement_theta_min 2.189
_cell_volume 2167.0(16)
_computing_cell_refinement 'SAINT V8.38A (Bruker, 2018)'
_computing_data_collection 'SAINT V8.38A (Bruker, 2018)'
_computing_data_reduction 'SAINT V8.38A (Bruker, 2018)'
_computing_molecular_graphics 'Olex2 1.5 (Dolomanov et al., 2009)'
_computing_publication_material 'Olex2 1.5 (Dolomanov et al., 2009)'
_computing_structure_refinement 'SHELXL 2018/3 (Sheldrick, 2015)'
_computing_structure_solution 'SHELXT 2018/2 (Sheldrick, 2018)'
_diffrn_ambient_temperature 100
_diffrn_measured_fraction_theta_full 0.998
_diffrn_measured_fraction_theta_max 0.998
_diffrn_measurement_device_type 'Bruker APEX-II CCD'
_diffrn_measurement_method '\f and \w scans'
_diffrn_radiation_type MoK\a
_diffrn_radiation_wavelength 0.71073
_diffrn_reflns_av_R_equivalents 0.0616
_diffrn_reflns_av_unetI/netI 0.0745
_diffrn_reflns_Laue_measured_fraction_full 0.998
_diffrn_reflns_Laue_measured_fraction_max 0.998
_diffrn_reflns_limit_h_max 15
_diffrn_reflns_limit_h_min -15
_diffrn_reflns_limit_k_max 16
_diffrn_reflns_limit_k_min -16
_diffrn_reflns_limit_l_max 16
_diffrn_reflns_limit_l_min -16
_diffrn_reflns_number 20815
_diffrn_reflns_point_group_measured_fraction_full 0.998
_diffrn_reflns_point_group_measured_fraction_max 0.998
_diffrn_reflns_theta_full 25.048
_diffrn_reflns_theta_max 25.048
_diffrn_reflns_theta_min 2.189
_diffrn_source_current 1.0
_diffrn_source_power 0.05
_diffrn_source_voltage 50.0
_diffrn_standards_number 0
_exptl_absorpt_coefficient_mu 0.951
_exptl_absorpt_correction_T_max 0.7457
_exptl_absorpt_correction_T_min 0.4697
_exptl_absorpt_correction_type empirical
_exptl_absorpt_process_details
;
SADABS-2016/2 (Bruker,2016/2) was used for absorption correction.
wR2(int) was 0.1528 before and 0.0651 after correction.
The Ratio of minimum to maximum transmission is 0.6299.
The \l/2 correction factor is Not present.
;
_exptl_crystal_colour 'clear brownish red'
_exptl_crystal_colour_lustre clear
_exptl_crystal_colour_modifier brownish
_exptl_crystal_colour_primary red
_exptl_crystal_density_diffrn 1.487
_exptl_crystal_density_method 'not measured'
_exptl_crystal_description block
_exptl_crystal_F_000 1000
_exptl_crystal_preparation 'Magnetic properties'
_exptl_crystal_recrystallization_method 'Re-crystallisation from solvent: MeOH'
_exptl_crystal_size_max 0.06
_exptl_crystal_size_mid 0.04
_exptl_crystal_size_min 0.02
_exptl_transmission_factor_max 0.746
_exptl_transmission_factor_min 0.470
_refine_diff_density_max 0.543
_refine_diff_density_min -0.647
_refine_diff_density_rms 0.080
_refine_ls_extinction_method none
_refine_ls_goodness_of_fit_ref 1.052
_refine_ls_hydrogen_treatment constr
_refine_ls_matrix_type full
_refine_ls_number_parameters 584
_refine_ls_number_reflns 7670
_refine_ls_number_restraints 59
_refine_ls_restrained_S_all 1.059
_refine_ls_R_factor_all 0.0783
_refine_ls_R_factor_gt 0.0531
_refine_ls_shift/su_max 0.001
_refine_ls_shift/su_mean 0.000
_refine_ls_structure_factor_coef Fsqd
_refine_ls_weighting_details 'w=1/[\s^2^(Fo^2^)+(0.0613P)^2^+1.5688P] where P=(Fo^2^+2Fc^2^)/3'
_refine_ls_weighting_scheme calc
_refine_ls_wR_factor_gt 0.1296
_refine_ls_wR_factor_ref 0.1440
_reflns_Friedel_coverage 0.000
_reflns_number_gt 5601
_reflns_number_total 7670
_reflns_threshold_expression 'I > 2\s(I)'
_cod_data_source_file d2nj00126h2.cif
_cod_data_source_block Complex3
_cod_depositor_comments 'Adding full bibliography for 7061395--7061398.cif.'
_cod_original_cell_volume 2167.1(16)
_cod_database_code 7061397
_shelx_shelxl_version_number 2018/3
_shelx_space_group_comment
;
The symmetry employed for this shelxl refinement is uniquely defined
by the following loop, which should always be used as a source of
symmetry information in preference to the above space-group names.
They are only intended as comments.
;
_shelx_estimated_absorpt_t_max 0.981
_shelx_estimated_absorpt_t_min 0.945
_olex2_refinement_description
;
1. Fixed Uiso
 At 1.2 times of:
  All B(H) groups, All C(H) groups, All C(H,H) groups
 At 1.5 times of:
  All C(H,H,H) groups
2. Restrained distances
 Cl1-O3 \\sim Cl1A-O3A
 with sigma of 0.02
 O3-O1 \\sim O3A-O1A
 with sigma of 0.04
 Cl1-O4 \\sim Cl1A-O4A
 with sigma of 0.02
 O4-O2 \\sim O4A-O2A
 with sigma of 0.04
 Cl1-O2 \\sim Cl1A-O2A
 with sigma of 0.02
 Cl1-O1 \\sim Cl1A-O1A
 with sigma of 0.02
 O4-O1 \\sim O4A-O1A
 with sigma of 0.04
 O2-O1 \\sim O2A-O1A
 with sigma of 0.04
 O3-O4 \\sim O3A-O4A
 with sigma of 0.04
 O3-O2 \\sim O3A-O2A
 with sigma of 0.04
3. Rigid bond restraints
 C19, C24
 with sigma for 1-2 distances of 0.001 and sigma for 1-3 distances of 0.002
4. Uiso/Uaniso restraints and constraints
O2 \\sim O4 \\sim Cl1 \\sim O1 \\sim O3: within 2A with sigma of 0.04 and sigma
for terminal atoms of 0.08 within 2A
O4A \\sim O3A \\sim O2A \\sim O1A \\sim Cl1A: within 2A with sigma of 0.01 and
sigma for terminal atoms of 0.02 within 2A
5. Others
 Sof(Cu1A)=1-FVAR(1)
 Sof(Cu1)=FVAR(1)
 Fixed Sof: Cl1(0.65) O3(0.65) O4(0.65) O2(0.65) O1(0.65) O2A(0.35) Cl1A(0.35)
 O3A(0.35) O4A(0.35) O1A(0.35)
6.a Ternary CH refined with riding coordinates:
 B1(H1A)
6.b Secondary CH2 refined with riding coordinates:
 C6(H6A,H6B), C16(H16A,H16B), C7(H7A,H7B)
6.c Aromatic/amide H refined with riding coordinates:
 C23(H23), C34(H34), C28(H28), C36(H36), C31(H31), C2(H2), C1(H1), C35(H35),
 C32(H32), C4(H4), C22(H22), C30(H30), C29(H29), C3(H3), C20(H20), C21(H21),
 C33(H33), C14(H14), C11(H11), C12(H12), C13(H13)
6.d Idealised Me refined as rotating group:
 C18(H18A,H18B,H18C), C9(H9A,H9B,H9C)
;
_smtbx_masks_special_details
;
A solvent mask was calculated and 82 electrons were 
found in a volume of 252\%A^3^ in one void per unit cell. 
This is consistent with the presence of 
2[CH3OH] per Formula Unit 
which account for 72 electrons 
per unit cell.
;
_smtbx_masks_void_probe_radius 1.2
_smtbx_masks_void_truncation_radius 1.2
_olex2_submission_special_instructions 'No special instructions were received'

loop_
_space_group_symop_operation_xyz
'x, y, z'
'-x, -y, -z'

loop_
_atom_site_label
_atom_site_type_symbol
_atom_site_fract_x
_atom_site_fract_y
_atom_site_fract_z
_atom_site_U_iso_or_equiv
_atom_site_adp_type
_atom_site_occupancy
_atom_site_site_symmetry_order
_atom_site_calc_flag
_atom_site_refinement_flags_posn
_atom_site_refinement_flags_adp
_atom_site_refinement_flags_occupancy
_atom_site_disorder_assembly
_atom_site_disorder_group
Cu1 Cu 0.53198(4) 0.72716(4) 0.24942(4) 0.0247(2) Uani 0.922(2) 1 d . . P A 1
Cu1A Cu 0.4637(7) 0.7329(6) 0.3130(7) 0.049(3) Uiso 0.078(2) 1 d . . P A 2
Fe1 Fe 0.26162(4) 0.46038(5) 0.28285(5) 0.02777(17) Uani 1 1 d . . . . .
Cl1 Cl 0.1777(6) -0.1159(5) 0.8008(6) 0.071(2) Uani 0.65 1 d D U P B 1
N12 N 0.1482(2) 0.5442(3) 0.3525(3) 0.0285(8) Uani 1 1 d . . . . .
N1 N 0.6743(3) 0.7090(3) 0.1325(3) 0.0297(8) Uani 1 1 d . . . . .
N8 N 0.2533(3) 0.5462(3) 0.1438(3) 0.0327(8) Uani 1 1 d . . . . .
N6 N 0.4924(3) 0.7029(3) 0.4065(3) 0.0331(8) Uani 1 1 d . . . . .
N7 N 0.4415(3) 0.6119(3) 0.2595(3) 0.0311(8) Uani 1 1 d . . . . .
N13 N 0.0573(3) 0.5679(3) 0.3233(3) 0.0324(8) Uani 1 1 d . . . . .
N10 N 0.1427(3) 0.3667(3) 0.2938(3) 0.0323(8) Uani 1 1 d . . . . .
N11 N 0.1523(3) 0.5709(3) 0.1345(3) 0.0353(8) Uani 1 1 d . . . . .
N15 N 0.2707(3) 0.3178(3) 0.5015(3) 0.0358(8) Uani 1 1 d . . . . .
N4 N 0.4544(3) 0.8549(3) 0.1717(3) 0.0382(9) Uani 1 1 d . . . . .
N9 N 0.0520(3) 0.4080(3) 0.2724(3) 0.0354(9) Uani 1 1 d . . . . .
N5 N 0.4828(3) 0.7740(3) 0.5333(3) 0.0390(9) Uani 1 1 d . . . . .
N2 N 0.6316(3) 0.8492(3) 0.2377(3) 0.0366(9) Uani 1 1 d . . . . .
C23 C 0.3688(3) 0.5426(3) 0.5321(3) 0.0313(9) Uani 1 1 d . . . . .
H23 H 0.375469 0.509985 0.479173 0.038 Uiso 1 1 calc R U . . .
C25 C 0.3756(3) 0.5520(3) 0.2694(3) 0.0267(9) Uani 1 1 d . . . . .
C24 C 0.4241(3) 0.6375(3) 0.5042(3) 0.0291(9) Uani 1 1 d . U . . .
C5 C 0.7654(3) 0.7566(3) 0.1278(3) 0.0319(9) Uani 1 1 d . . . . .
N3 N 0.4509(4) 1.0291(3) 0.1259(3) 0.0472(10) Uani 1 1 d . . . . .
C27 C 0.2692(3) 0.3722(3) 0.4197(4) 0.0304(10) Uani 1 1 d . . . . .
O3 O 0.1363(10) -0.2142(7) 0.8138(7) 0.063(3) Uani 0.65 1 d D U P B 1
C19 C 0.4174(3) 0.6816(3) 0.5850(3) 0.0338(9) Uani 1 1 d . U . . .
C34 C 0.1385(3) 0.5918(3) 0.4266(3) 0.0330(10) Uani 1 1 d . . . . .
H34 H 0.190403 0.588964 0.461381 0.040 Uiso 1 1 calc R U . . .
C28 C 0.1285(3) 0.2625(4) 0.3206(3) 0.0377(11) Uani 1 1 d . . . . .
H28 H 0.179250 0.213607 0.339544 0.045 Uiso 1 1 calc R U . . .
C36 C -0.0069(3) 0.6285(3) 0.3793(3) 0.0366(10) Uani 1 1 d . . . . .
H36 H -0.074898 0.654779 0.373742 0.044 Uiso 1 1 calc R U . . .
C17 C 0.5245(3) 0.7831(3) 0.4284(3) 0.0342(10) Uani 1 1 d . . . . .
C31 C 0.3298(3) 0.5974(4) 0.0474(3) 0.0386(11) Uani 1 1 d . . . . .
H31 H 0.407546 0.595031 0.030543 0.046 Uiso 1 1 calc R U . . .
N14 N 0.4461(3) 0.3397(3) 0.1650(3) 0.0513(11) Uani 1 1 d . . . . .
C2 C 0.7815(3) 0.6516(3) -0.0164(3) 0.0370(10) Uani 1 1 d . . . . .
H2 H 0.785674 0.615345 -0.065892 0.044 Uiso 1 1 calc R U . . .
C1 C 0.6818(3) 0.6578(3) 0.0615(3) 0.0297(9) Uani 1 1 d . . . . .
H1 H 0.616856 0.625080 0.065193 0.036 Uiso 1 1 calc R U . . .
C35 C 0.0426(3) 0.6456(3) 0.4453(3) 0.0362(10) Uani 1 1 d . . . . .
H35 H 0.016776 0.685636 0.493362 0.043 Uiso 1 1 calc R U . . .
C32 C 0.2792(4) 0.6537(4) -0.0233(3) 0.0442(12) Uani 1 1 d . . . . .
H32 H 0.313867 0.695546 -0.096047 0.053 Uiso 1 1 calc R U . . .
C4 C 0.8675(3) 0.7533(4) 0.0515(3) 0.0413(11) Uani 1 1 d . . . . .
H4 H 0.931164 0.787380 0.048647 0.050 Uiso 1 1 calc R U . . .
C22 C 0.3041(3) 0.4962(4) 0.6377(4) 0.0401(11) Uani 1 1 d . . . . .
H22 H 0.264887 0.431415 0.657329 0.048 Uiso 1 1 calc R U . . .
C26 C 0.3760(3) 0.3834(3) 0.2111(3) 0.0359(10) Uani 1 1 d . . . . .
C30 C -0.0182(4) 0.3303(4) 0.2856(4) 0.0431(12) Uani 1 1 d . . . . .
H30 H -0.087377 0.338720 0.275409 0.052 Uiso 1 1 calc R U . . .
C29 C 0.0279(4) 0.2374(4) 0.3161(4) 0.0445(12) Uani 1 1 d . . . . .
H29 H -0.002536 0.169583 0.331263 0.053 Uiso 1 1 calc R U . . .
C6 C 0.7454(3) 0.8091(3) 0.2125(3) 0.0367(10) Uani 1 1 d . . . . .
H6A H 0.752392 0.758823 0.278440 0.044 Uiso 1 1 calc R U . . .
H6B H 0.801137 0.867761 0.186199 0.044 Uiso 1 1 calc R U . . .
C3 C 0.8763(3) 0.7003(4) -0.0203(3) 0.0425(11) Uani 1 1 d . . . . .
H3 H 0.946237 0.696665 -0.072294 0.051 Uiso 1 1 calc R U . . .
C20 C 0.3531(4) 0.6346(4) 0.6930(3) 0.0426(11) Uani 1 1 d . . . . .
H20 H 0.349722 0.664544 0.747058 0.051 Uiso 1 1 calc R U . . .
C8 C 0.5104(4) 0.9438(3) 0.1479(3) 0.0395(11) Uani 1 1 d . . . . .
C21 C 0.2946(4) 0.5424(4) 0.7173(4) 0.0427(11) Uani 1 1 d . . . . .
H21 H 0.246938 0.509637 0.789230 0.051 Uiso 1 1 calc R U . . .
C15 C 0.3498(4) 0.8836(4) 0.1633(4) 0.0422(11) Uani 1 1 d . . . . .
C33 C 0.1665(4) 0.6358(4) 0.0353(4) 0.0424(11) Uani 1 1 d . . . . .
H33 H 0.109053 0.664593 0.009536 0.051 Uiso 1 1 calc R U . . .
C16 C 0.5923(4) 0.8738(3) 0.3417(3) 0.0400(11) Uani 1 1 d . . . . .
H16A H 0.656508 0.889345 0.358617 0.048 Uiso 1 1 calc R U . . .
H16B H 0.547675 0.935984 0.335526 0.048 Uiso 1 1 calc R U . . .
C7 C 0.6262(4) 0.9433(3) 0.1468(3) 0.0393(11) Uani 1 1 d . . . . .
H7A H 0.645448 1.008014 0.157419 0.047 Uiso 1 1 calc R U . . .
H7B H 0.678796 0.938862 0.077082 0.047 Uiso 1 1 calc R U . . .
C10 C 0.3464(4) 0.9923(4) 0.1381(4) 0.0479(12) Uani 1 1 d . . . . .
C14 C 0.2584(4) 0.8225(4) 0.1781(4) 0.0530(13) Uani 1 1 d . . . . .
H14 H 0.259619 0.748722 0.195461 0.064 Uiso 1 1 calc R U . . .
C11 C 0.2517(5) 1.0445(5) 0.1297(4) 0.0661(16) Uani 1 1 d . . . . .
H11 H 0.249086 1.117998 0.115032 0.079 Uiso 1 1 calc R U . . .
C18 C 0.4996(4) 0.8469(4) 0.5856(4) 0.0527(13) Uani 1 1 d . . . . .
H18A H 0.428585 0.873765 0.619093 0.079 Uiso 1 1 calc R U . . .
H18B H 0.550770 0.905038 0.531770 0.079 Uiso 1 1 calc R U . . .
H18C H 0.530848 0.810757 0.640899 0.079 Uiso 1 1 calc R U . . .
O4 O 0.2756(6) -0.0884(6) 0.7612(6) 0.068(2) Uani 0.65 1 d D U P B 1
C12 C 0.1630(5) 0.9836(5) 0.1437(5) 0.0693(17) Uani 1 1 d . . . . .
H12 H 0.097382 1.016025 0.138024 0.083 Uiso 1 1 calc R U . . .
B1 B 0.0474(4) 0.5279(4) 0.2357(4) 0.0385(12) Uani 1 1 d . . . . .
H1A H -0.021699 0.549864 0.220211 0.046 Uiso 1 1 calc R U . . .
C9 C 0.4832(6) 1.1377(4) 0.1054(5) 0.0723(19) Uani 1 1 d . . . . .
H9A H 0.432834 1.163351 0.162486 0.108 Uiso 1 1 calc R U . . .
H9B H 0.479613 1.180300 0.035707 0.108 Uiso 1 1 calc R U . . .
H9C H 0.558995 1.142363 0.104241 0.108 Uiso 1 1 calc R U . . .
C13 C 0.1663(4) 0.8741(5) 0.1663(5) 0.0715(18) Uani 1 1 d . . . . .
H13 H 0.103642 0.835228 0.173533 0.086 Uiso 1 1 calc R U . . .
O2 O 0.1159(5) -0.0928(6) 0.9081(6) 0.090(2) Uani 0.65 1 d D U P B 1
O1 O 0.1086(6) -0.0383(6) 0.7301(6) 0.100(2) Uani 0.65 1 d D U P B 1
O2A O 0.2038(8) -0.1122(9) 0.6758(8) 0.068(3) Uani 0.35 1 d D U P C 2
Cl1A Cl 0.1548(10) -0.1098(9) 0.7978(7) 0.0388(18) Uani 0.35 1 d D U P C 2
O3A O 0.1109(19) -0.2087(13) 0.8566(14) 0.082(7) Uani 0.35 1 d D U P C 2
O4A O 0.1449(9) -0.0263(9) 0.8033(12) 0.072(3) Uani 0.35 1 d D U P C 2
O1A O 0.2920(9) -0.1373(8) 0.8028(9) 0.036(3) Uani 0.35 1 d D U P C 2

loop_
_atom_site_aniso_label
_atom_site_aniso_U_11
_atom_site_aniso_U_22
_atom_site_aniso_U_33
_atom_site_aniso_U_23
_atom_site_aniso_U_13
_atom_site_aniso_U_12
Cu1 0.0239(3) 0.0253(3) 0.0230(3) -0.0098(2) -0.0033(2) -0.0052(2)
Fe1 0.0184(3) 0.0348(4) 0.0302(3) -0.0191(3) -0.0001(2) -0.0035(2)
Cl1 0.069(4) 0.049(2) 0.096(3) 0.0099(17) -0.054(2) -0.030(2)
N12 0.0223(17) 0.036(2) 0.0265(19) -0.0142(16) -0.0045(14) 0.0010(14)
N1 0.0297(18) 0.030(2) 0.0239(18) -0.0041(15) -0.0066(14) -0.0025(14)
N8 0.0234(17) 0.040(2) 0.032(2) -0.0180(17) 0.0006(14) -0.0055(14)
N6 0.0367(19) 0.032(2) 0.0270(19) -0.0100(16) -0.0060(15) -0.0028(15)
N7 0.0310(18) 0.034(2) 0.028(2) -0.0130(16) -0.0073(15) 0.0006(15)
N13 0.0215(17) 0.041(2) 0.031(2) -0.0124(16) -0.0034(14) -0.0015(14)
N10 0.0269(18) 0.043(2) 0.0261(19) -0.0182(16) -0.0009(14) -0.0056(15)
N11 0.0261(18) 0.048(2) 0.029(2) -0.0155(17) -0.0028(15) -0.0023(15)
N15 0.0264(18) 0.038(2) 0.040(2) -0.0148(19) -0.0056(16) -0.0011(15)
N4 0.036(2) 0.036(2) 0.041(2) -0.0106(17) -0.0107(16) -0.0030(16)
N9 0.0231(18) 0.052(2) 0.030(2) -0.0192(18) -0.0010(15) -0.0090(16)
N5 0.048(2) 0.039(2) 0.034(2) -0.0197(17) -0.0110(17) -0.0004(17)
N2 0.042(2) 0.035(2) 0.031(2) -0.0091(16) -0.0108(16) -0.0116(16)
C23 0.026(2) 0.035(2) 0.030(2) -0.0074(19) -0.0090(17) 0.0055(17)
C25 0.0216(19) 0.029(2) 0.025(2) -0.0129(17) 0.0005(16) 0.0002(16)
C24 0.025(2) 0.033(2) 0.026(2) -0.0112(17) -0.0030(16) 0.0021(17)
C5 0.036(2) 0.029(2) 0.026(2) -0.0005(18) -0.0123(18) -0.0037(18)
N3 0.077(3) 0.029(2) 0.039(2) -0.0073(18) -0.028(2) 0.004(2)
C27 0.0155(19) 0.035(2) 0.042(3) -0.024(2) 0.0006(18) -0.0022(16)
O3 0.068(7) 0.059(5) 0.066(6) -0.017(4) -0.023(5) -0.038(4)
C19 0.035(2) 0.035(3) 0.029(2) -0.0112(18) -0.0070(18) -0.0018(18)
C34 0.027(2) 0.042(3) 0.029(2) -0.016(2) -0.0042(17) 0.0020(18)
C28 0.035(2) 0.040(3) 0.037(3) -0.022(2) -0.0023(19) -0.0088(19)
C36 0.025(2) 0.047(3) 0.030(2) -0.015(2) 0.0006(18) 0.0075(18)
C17 0.039(2) 0.035(3) 0.029(2) -0.0141(19) -0.0081(19) -0.0015(18)
C31 0.032(2) 0.053(3) 0.028(2) -0.024(2) 0.0045(18) -0.011(2)
N14 0.040(2) 0.042(2) 0.061(3) -0.032(2) 0.011(2) -0.0059(18)
C2 0.040(2) 0.044(3) 0.026(2) -0.015(2) -0.0075(19) 0.009(2)
C1 0.033(2) 0.029(2) 0.025(2) -0.0102(18) -0.0078(17) 0.0026(17)
C35 0.031(2) 0.045(3) 0.029(2) -0.021(2) 0.0011(18) 0.0060(19)
C32 0.042(3) 0.063(3) 0.023(2) -0.015(2) -0.002(2) -0.013(2)
C4 0.031(2) 0.052(3) 0.033(3) -0.003(2) -0.0087(19) -0.006(2)
C22 0.037(2) 0.039(3) 0.035(3) -0.004(2) -0.009(2) 0.0027(19)
C26 0.028(2) 0.037(3) 0.039(3) -0.020(2) 0.0026(19) -0.0112(18)
C30 0.028(2) 0.065(4) 0.036(3) -0.023(2) -0.0024(19) -0.016(2)
C29 0.040(3) 0.054(3) 0.041(3) -0.024(2) -0.006(2) -0.019(2)
C6 0.045(3) 0.032(3) 0.033(2) -0.0079(19) -0.014(2) -0.0067(19)
C3 0.027(2) 0.061(3) 0.028(2) -0.011(2) -0.0008(18) 0.011(2)
C20 0.046(3) 0.052(3) 0.029(3) -0.017(2) -0.010(2) 0.009(2)
C8 0.054(3) 0.034(3) 0.031(3) -0.012(2) -0.014(2) 0.002(2)
C21 0.042(3) 0.046(3) 0.027(2) 0.000(2) -0.006(2) 0.003(2)
C15 0.052(3) 0.034(3) 0.038(3) -0.006(2) -0.018(2) 0.007(2)
C33 0.037(2) 0.059(3) 0.033(3) -0.019(2) -0.010(2) -0.004(2)
C16 0.054(3) 0.033(3) 0.030(2) -0.011(2) -0.007(2) -0.011(2)
C7 0.055(3) 0.031(3) 0.028(2) -0.0042(19) -0.013(2) -0.010(2)
C10 0.060(3) 0.044(3) 0.037(3) -0.013(2) -0.014(2) 0.013(2)
C14 0.042(3) 0.051(3) 0.055(3) -0.002(3) -0.016(2) 0.005(2)
C11 0.079(4) 0.058(4) 0.053(4) -0.015(3) -0.020(3) 0.029(3)
C18 0.074(4) 0.049(3) 0.040(3) -0.026(2) -0.015(3) -0.003(3)
O4 0.045(4) 0.092(7) 0.057(5) -0.028(4) 0.008(3) -0.040(4)
C12 0.052(3) 0.072(4) 0.058(4) 0.002(3) -0.010(3) 0.020(3)
B1 0.021(2) 0.060(4) 0.035(3) -0.022(3) -0.005(2) -0.004(2)
C9 0.141(6) 0.021(3) 0.076(4) -0.015(3) -0.063(4) 0.007(3)
C13 0.043(3) 0.078(5) 0.070(4) 0.010(3) -0.021(3) 0.003(3)
O2 0.083(5) 0.101(6) 0.066(5) -0.049(4) 0.020(4) -0.013(4)
O1 0.088(5) 0.091(6) 0.089(6) 0.014(4) -0.029(4) 0.010(4)
O2A 0.055(6) 0.105(9) 0.063(7) -0.041(6) -0.031(5) 0.016(6)
Cl1A 0.032(3) 0.052(4) 0.030(3) 0.002(2) -0.018(2) -0.022(2)
O3A 0.051(9) 0.083(11) 0.083(13) 0.024(9) -0.028(9) -0.034(7)
O4A 0.052(6) 0.068(8) 0.120(10) -0.058(8) -0.035(7) 0.014(6)
O1A 0.037(5) 0.032(6) 0.048(7) -0.017(5) -0.021(5) -0.003(4)

loop_
_atom_type_symbol
_atom_type_description
_atom_type_scat_dispersion_real
_atom_type_scat_dispersion_imag
_atom_type_scat_source
B B 0.0013 0.0007 'International Tables Vol C Tables 4.2.6.8 and 6.1.1.4'
C C 0.0033 0.0016 'International Tables Vol C Tables 4.2.6.8 and 6.1.1.4'
Cl Cl 0.1484 0.1585 'International Tables Vol C Tables 4.2.6.8 and 6.1.1.4'
Cu Cu 0.3201 1.2651 'International Tables Vol C Tables 4.2.6.8 and 6.1.1.4'
Fe Fe 0.3463 0.8444 'International Tables Vol C Tables 4.2.6.8 and 6.1.1.4'
H H 0.0000 0.0000 'International Tables Vol C Tables 4.2.6.8 and 6.1.1.4'
N N 0.0061 0.0033 'International Tables Vol C Tables 4.2.6.8 and 6.1.1.4'
O O 0.0106 0.0060 'International Tables Vol C Tables 4.2.6.8 and 6.1.1.4'

loop_
_geom_angle_atom_site_label_1
_geom_angle_atom_site_label_2
_geom_angle_atom_site_label_3
_geom_angle
_geom_angle_site_symmetry_1
_geom_angle_site_symmetry_3
_geom_angle_publ_flag
N1 Cu1 N4 106.24(14) . . ?
N1 Cu1 N2 80.30(14) . . ?
N6 Cu1 N1 132.51(14) . . ?
N6 Cu1 N4 114.37(14) . . ?
N6 Cu1 N2 82.53(13) . . ?
N7 Cu1 N1 98.73(13) . . ?
N7 Cu1 N6 97.81(14) . . ?
N7 Cu1 N4 99.57(14) . . ?
N7 Cu1 N2 178.91(15) . . ?
N2 Cu1 N4 81.21(14) . . ?
N6 Cu1A N7 115.3(5) . . ?
N6 Cu1A N4 149.2(5) . . ?
N6 Cu1A N2 83.2(4) . . ?
N6 Cu1A C24 28.3(3) . . ?
N6 Cu1A C17 32.1(3) . . ?
N7 Cu1A N4 94.4(4) . . ?
N7 Cu1A N2 125.2(5) . . ?
N7 Cu1A C24 99.9(3) . . ?
N7 Cu1A C17 146.5(4) . . ?
N4 Cu1A N2 72.3(3) . . ?
N4 Cu1A C24 158.3(5) . . ?
N4 Cu1A C17 117.2(4) . . ?
C24 Cu1A N2 111.3(3) . . ?
C17 Cu1A N2 61.0(2) . . ?
C17 Cu1A C24 54.1(2) . . ?
N12 Fe1 N10 89.37(14) . . ?
N8 Fe1 N12 88.37(14) . . ?
N8 Fe1 N10 87.41(14) . . ?
C25 Fe1 N12 90.63(15) . . ?
C25 Fe1 N8 91.35(15) . . ?
C25 Fe1 N10 178.76(16) . . ?
C25 Fe1 C27 89.81(16) . . ?
C25 Fe1 C26 87.55(16) . . ?
C27 Fe1 N12 92.52(15) . . ?
C27 Fe1 N8 178.53(15) . . ?
C27 Fe1 N10 91.44(15) . . ?
C26 Fe1 N12 177.73(15) . . ?
C26 Fe1 N8 90.32(17) . . ?
C26 Fe1 N10 92.42(15) . . ?
C26 Fe1 C27 88.83(18) . . ?
O3 Cl1 O2 106.1(6) . . ?
O3 Cl1 O1 101.5(8) . . ?
O4 Cl1 O3 123.9(9) . . ?
O4 Cl1 O2 114.2(7) . . ?
O4 Cl1 O1 110.4(6) . . ?
O2 Cl1 O1 96.8(6) . . ?
N13 N12 Fe1 120.1(2) . . ?
C34 N12 Fe1 133.9(3) . . ?
C34 N12 N13 106.0(3) . . ?
C5 N1 Cu1 114.1(3) . . ?
C5 N1 C1 120.0(3) . . ?
C1 N1 Cu1 125.9(3) . . ?
N11 N8 Fe1 119.9(2) . . ?
C31 N8 Fe1 133.9(3) . . ?
C31 N8 N11 106.1(4) . . ?
C24 N6 Cu1 139.9(3) . . ?
C24 N6 Cu1A 122.6(5) . . ?
C17 N6 Cu1 113.0(3) . . ?
C17 N6 Cu1A 113.8(4) . . ?
C17 N6 C24 105.7(3) . . ?
C25 N7 Cu1 170.4(3) . . ?
C25 N7 Cu1A 142.3(4) . . ?
N12 N13 B1 118.2(3) . . ?
C36 N13 N12 109.5(3) . . ?
C36 N13 B1 132.3(4) . . ?
N9 N10 Fe1 119.7(3) . . ?
C28 N10 Fe1 133.5(3) . . ?
C28 N10 N9 106.9(3) . . ?
N8 N11 B1 118.0(4) . . ?
C33 N11 N8 109.7(3) . . ?
C33 N11 B1 132.2(4) . . ?
C8 N4 Cu1 109.9(3) . . ?
C8 N4 Cu1A 114.7(4) . . ?
C8 N4 C15 105.6(4) . . ?
C15 N4 Cu1 141.1(3) . . ?
C15 N4 Cu1A 120.1(4) . . ?
N10 N9 B1 118.3(3) . . ?
C30 N9 N10 109.6(4) . . ?
C30 N9 B1 132.1(4) . . ?
C19 N5 C18 125.4(4) . . ?
C17 N5 C19 106.9(3) . . ?
C17 N5 C18 127.6(4) . . ?
C6 N2 Cu1 104.2(2) . . ?
C6 N2 Cu1A 122.4(3) . . ?
C6 N2 C7 111.0(3) . . ?
C16 N2 Cu1 109.7(2) . . ?
C16 N2 Cu1A 86.7(3) . . ?
C16 N2 C6 112.5(3) . . ?
C16 N2 C7 110.4(3) . . ?
C7 N2 Cu1 108.8(2) . . ?
C7 N2 Cu1A 111.3(3) . . ?
C24 C23 H23 120.6 . . ?
C22 C23 H23 120.6 . . ?
C22 C23 C24 118.8(4) . . ?
N7 C25 Fe1 176.4(4) . . ?
N6 C24 Cu1A 29.0(3) . . ?
N6 C24 C19 108.4(3) . . ?
C23 C24 Cu1A 110.4(3) . . ?
C23 C24 N6 132.1(4) . . ?
C23 C24 C19 119.5(4) . . ?
C19 C24 Cu1A 126.1(4) . . ?
N1 C5 C4 120.9(4) . . ?
N1 C5 C6 114.3(4) . . ?
C4 C5 C6 124.8(4) . . ?
C8 N3 C10 107.0(4) . . ?
C8 N3 C9 127.3(4) . . ?
C10 N3 C9 125.4(4) . . ?
N15 C27 Fe1 177.7(3) . . ?
N5 C19 C24 106.2(3) . . ?
N5 C19 C20 131.6(4) . . ?
C20 C19 C24 122.2(4) . . ?
N12 C34 H34 124.6 . . ?
N12 C34 C35 110.8(4) . . ?
C35 C34 H34 124.6 . . ?
N10 C28 H28 125.3 . . ?
N10 C28 C29 109.5(4) . . ?
C29 C28 H28 125.3 . . ?
N13 C36 H36 125.6 . . ?
N13 C36 C35 108.7(4) . . ?
C35 C36 H36 125.6 . . ?
N6 C17 Cu1A 34.1(3) . . ?
N6 C17 N5 112.8(4) . . ?
N6 C17 C16 121.4(4) . . ?
N5 C17 Cu1A 134.8(4) . . ?
N5 C17 C16 125.6(4) . . ?
C16 C17 Cu1A 93.1(3) . . ?
N8 C31 H31 124.7 . . ?
N8 C31 C32 110.6(4) . . ?
C32 C31 H31 124.7 . . ?
C1 C2 H2 120.9 . . ?
C1 C2 C3 118.1(4) . . ?
C3 C2 H2 120.9 . . ?
N1 C1 C2 121.8(4) . . ?
N1 C1 H1 119.1 . . ?
C2 C1 H1 119.1 . . ?
C34 C35 H35 127.5 . . ?
C36 C35 C34 105.0(4) . . ?
C36 C35 H35 127.5 . . ?
C31 C32 H32 127.5 . . ?
C31 C32 C33 104.9(4) . . ?
C33 C32 H32 127.5 . . ?
C5 C4 H4 120.2 . . ?
C3 C4 C5 119.6(4) . . ?
C3 C4 H4 120.2 . . ?
C23 C22 H22 119.3 . . ?
C23 C22 C21 121.4(4) . . ?
C21 C22 H22 119.3 . . ?
N14 C26 Fe1 177.9(4) . . ?
N9 C30 H30 126.0 . . ?
N9 C30 C29 108.0(4) . . ?
C29 C30 H30 126.0 . . ?
C28 C29 H29 127.0 . . ?
C30 C29 C28 106.0(4) . . ?
C30 C29 H29 127.0 . . ?
N2 C6 C5 109.3(3) . . ?
N2 C6 H6A 109.8 . . ?
N2 C6 H6B 109.8 . . ?
C5 C6 H6A 109.8 . . ?
C5 C6 H6B 109.8 . . ?
H6A C6 H6B 108.3 . . ?
C2 C3 H3 120.2 . . ?
C4 C3 C2 119.7(4) . . ?
C4 C3 H3 120.2 . . ?
C19 C20 H20 121.6 . . ?
C21 C20 C19 116.7(4) . . ?
C21 C20 H20 121.6 . . ?
N4 C8 N3 112.8(4) . . ?
N4 C8 C7 120.4(4) . . ?
N3 C8 C7 126.8(4) . . ?
C22 C21 H21 119.4 . . ?
C20 C21 C22 121.2(4) . . ?
C20 C21 H21 119.4 . . ?
C10 C15 N4 108.4(4) . . ?
C14 C15 N4 130.8(4) . . ?
C14 C15 C10 120.8(5) . . ?
N11 C33 C32 108.7(4) . . ?
N11 C33 H33 125.7 . . ?
C32 C33 H33 125.7 . . ?
N2 C16 H16A 109.9 . . ?
N2 C16 H16B 109.9 . . ?
C17 C16 N2 109.0(3) . . ?
C17 C16 H16A 109.9 . . ?
C17 C16 H16B 109.9 . . ?
H16A C16 H16B 108.3 . . ?
N2 C7 H7A 110.3 . . ?
N2 C7 H7B 110.3 . . ?
C8 C7 N2 107.0(3) . . ?
C8 C7 H7A 110.3 . . ?
C8 C7 H7B 110.3 . . ?
H7A C7 H7B 108.6 . . ?
C15 C10 N3 106.1(4) . . ?
C11 C10 N3 131.6(5) . . ?
C11 C10 C15 122.2(5) . . ?
C15 C14 H14 121.5 . . ?
C13 C14 C15 117.0(5) . . ?
C13 C14 H14 121.5 . . ?
C10 C11 H11 121.9 . . ?
C12 C11 C10 116.3(5) . . ?
C12 C11 H11 121.9 . . ?
N5 C18 H18A 109.5 . . ?
N5 C18 H18B 109.5 . . ?
N5 C18 H18C 109.5 . . ?
H18A C18 H18B 109.5 . . ?
H18A C18 H18C 109.5 . . ?
H18B C18 H18C 109.5 . . ?
C11 C12 H12 119.0 . . ?
C11 C12 C13 122.1(5) . . ?
C13 C12 H12 119.0 . . ?
N13 B1 N11 106.9(3) . . ?
N13 B1 N9 108.1(4) . . ?
N13 B1 H1A 111.6 . . ?
N11 B1 H1A 111.6 . . ?
N9 B1 N11 106.7(4) . . ?
N9 B1 H1A 111.6 . . ?
N3 C9 H9A 109.5 . . ?
N3 C9 H9B 109.5 . . ?
N3 C9 H9C 109.5 . . ?
H9A C9 H9B 109.5 . . ?
H9A C9 H9C 109.5 . . ?
H9B C9 H9C 109.5 . . ?
C14 C13 C12 121.6(5) . . ?
C14 C13 H13 119.2 . . ?
C12 C13 H13 119.2 . . ?
O2A Cl1A O1A 87.1(8) . . ?
O3A Cl1A O2A 104.2(11) . . ?
O3A Cl1A O1A 94.7(13) . . ?
O4A Cl1A O2A 112.7(11) . . ?
O4A Cl1A O3A 139.5(14) . . ?
O4A Cl1A O1A 102.8(10) . . ?

loop_
_geom_bond_atom_site_label_1
_geom_bond_atom_site_label_2
_geom_bond_distance
_geom_bond_site_symmetry_2
_geom_bond_publ_flag
Cu1 N1 2.048(3) . ?
Cu1 N6 1.990(3) . ?
Cu1 N7 1.943(3) . ?
Cu1 N4 2.136(4) . ?
Cu1 N2 2.082(3) . ?
Cu1A N6 1.414(9) . ?
Cu1A N7 2.070(9) . ?
Cu1A N4 2.178(9) . ?
Cu1A N2 2.459(9) . ?
Cu1A C24 2.453(10) . ?
Cu1A C17 2.305(9) . ?
Fe1 N12 1.968(3) . ?
Fe1 N8 1.963(4) . ?
Fe1 N10 1.983(3) . ?
Fe1 C25 1.901(4) . ?
Fe1 C27 1.944(5) . ?
Fe1 C26 1.924(4) . ?
Cl1 O3 1.395(8) . ?
Cl1 O4 1.217(9) . ?
Cl1 O2 1.550(9) . ?
Cl1 O1 1.656(10) . ?
N12 N13 1.366(4) . ?
N12 C34 1.348(5) . ?
N1 C5 1.348(5) . ?
N1 C1 1.351(5) . ?
N8 N11 1.371(5) . ?
N8 C31 1.352(5) . ?
N6 C24 1.382(5) . ?
N6 C17 1.338(5) . ?
N7 C25 1.153(5) . ?
N13 C36 1.355(5) . ?
N13 B1 1.529(6) . ?
N10 N9 1.359(5) . ?
N10 C28 1.345(5) . ?
N11 C33 1.342(6) . ?
N11 B1 1.550(5) . ?
N15 C27 1.156(5) . ?
N4 C8 1.327(5) . ?
N4 C15 1.422(6) . ?
N9 C30 1.354(5) . ?
N9 B1 1.543(7) . ?
N5 C19 1.387(5) . ?
N5 C17 1.338(5) . ?
N5 C18 1.462(5) . ?
N2 C6 1.499(5) . ?
N2 C16 1.497(5) . ?
N2 C7 1.509(5) . ?
C23 H23 0.9500 . ?
C23 C24 1.380(5) . ?
C23 C22 1.371(6) . ?
C24 C19 1.408(6) . ?
C5 C4 1.384(6) . ?
C5 C6 1.501(6) . ?
N3 C8 1.363(6) . ?
N3 C10 1.402(6) . ?
N3 C9 1.461(6) . ?
C19 C20 1.396(6) . ?
C34 H34 0.9500 . ?
C34 C35 1.386(6) . ?
C28 H28 0.9500 . ?
C28 C29 1.390(6) . ?
C36 H36 0.9500 . ?
C36 C35 1.371(6) . ?
C17 C16 1.479(6) . ?
C31 H31 0.9500 . ?
C31 C32 1.383(6) . ?
N14 C26 1.162(5) . ?
C2 H2 0.9500 . ?
C2 C1 1.381(5) . ?
C2 C3 1.401(6) . ?
C1 H1 0.9500 . ?
C35 H35 0.9500 . ?
C32 H32 0.9500 . ?
C32 C33 1.389(6) . ?
C4 H4 0.9500 . ?
C4 C3 1.374(6) . ?
C22 H22 0.9500 . ?
C22 C21 1.403(6) . ?
C30 H30 0.9500 . ?
C30 C29 1.368(7) . ?
C29 H29 0.9500 . ?
C6 H6A 0.9900 . ?
C6 H6B 0.9900 . ?
C3 H3 0.9500 . ?
C20 H20 0.9500 . ?
C20 C21 1.379(6) . ?
C8 C7 1.493(6) . ?
C21 H21 0.9500 . ?
C15 C10 1.402(6) . ?
C15 C14 1.399(7) . ?
C33 H33 0.9500 . ?
C16 H16A 0.9900 . ?
C16 H16B 0.9900 . ?
C7 H7A 0.9900 . ?
C7 H7B 0.9900 . ?
C10 C11 1.401(7) . ?
C14 H14 0.9500 . ?
C14 C13 1.380(7) . ?
C11 H11 0.9500 . ?
C11 C12 1.372(8) . ?
C18 H18A 0.9800 . ?
C18 H18B 0.9800 . ?
C18 H18C 0.9800 . ?
C12 H12 0.9500 . ?
C12 C13 1.414(8) . ?
B1 H1A 1.0000 . ?
C9 H9A 0.9800 . ?
C9 H9B 0.9800 . ?
C9 H9C 0.9800 . ?
C13 H13 0.9500 . ?
O2A Cl1A 1.605(13) . ?
Cl1A O3A 1.363(13) . ?
Cl1A O4A 1.151(13) . ?
Cl1A O1A 1.814(16) . ?

loop_
_geom_torsion_atom_site_label_1
_geom_torsion_atom_site_label_2
_geom_torsion_atom_site_label_3
_geom_torsion_atom_site_label_4
_geom_torsion
_geom_torsion_site_symmetry_1
_geom_torsion_site_symmetry_2
_geom_torsion_site_symmetry_3
_geom_torsion_site_symmetry_4
_geom_torsion_publ_flag
Cu1 N1 C5 C4 -178.6(3) . . . . ?
Cu1 N1 C5 C6 2.7(4) . . . . ?
Cu1 N1 C1 C2 178.5(3) . . . . ?
Cu1 N6 C24 C23 16.6(8) . . . . ?
Cu1 N6 C24 C19 -165.1(3) . . . . ?
Cu1 N6 C17 N5 170.0(3) . . . . ?
Cu1 N6 C17 C16 -5.9(5) . . . . ?
Cu1 N4 C8 N3 -163.1(3) . . . . ?
Cu1 N4 C8 C7 17.2(5) . . . . ?
Cu1 N4 C15 C10 153.1(4) . . . . ?
Cu1 N4 C15 C14 -25.4(8) . . . . ?
Cu1 N2 C6 C5 44.3(3) . . . . ?
Cu1 N2 C16 C17 20.0(4) . . . . ?
Cu1 N2 C7 C8 36.7(4) . . . . ?
Cu1A N6 C24 C23 48.8(8) . . . . ?
Cu1A N6 C24 C19 -132.9(6) . . . . ?
Cu1A N6 C17 N5 137.9(5) . . . . ?
Cu1A N6 C17 C16 -38.0(7) . . . . ?
Cu1A N4 C8 N3 -133.7(4) . . . . ?
Cu1A N4 C8 C7 46.5(6) . . . . ?
Cu1A N4 C15 C10 129.2(4) . . . . ?
Cu1A N4 C15 C14 -49.3(7) . . . . ?
Cu1A N2 C6 C5 62.1(5) . . . . ?
Cu1A N2 C16 C17 28.3(4) . . . . ?
Cu1A N2 C7 C8 10.8(5) . . . . ?
Cu1A C24 C19 N5 -26.1(5) . . . . ?
Cu1A C24 C19 C20 152.9(4) . . . . ?
Cu1A C17 C16 N2 -30.4(4) . . . . ?
Fe1 N12 N13 C36 -178.1(3) . . . . ?
Fe1 N12 N13 B1 -0.2(5) . . . . ?
Fe1 N12 C34 C35 177.3(3) . . . . ?
Fe1 N8 N11 C33 175.6(3) . . . . ?
Fe1 N8 N11 B1 -0.8(5) . . . . ?
Fe1 N8 C31 C32 -175.4(3) . . . . ?
Fe1 N10 N9 C30 -179.5(3) . . . . ?
Fe1 N10 N9 B1 2.4(4) . . . . ?
Fe1 N10 C28 C29 179.4(3) . . . . ?
N12 N13 C36 C35 0.5(5) . . . . ?
N12 N13 B1 N11 -57.4(5) . . . . ?
N12 N13 B1 N9 57.1(4) . . . . ?
N12 C34 C35 C36 0.2(5) . . . . ?
N1 C5 C4 C3 -0.3(7) . . . . ?
N1 C5 C6 N2 -32.5(5) . . . . ?
N8 N11 C33 C32 0.8(5) . . . . ?
N8 N11 B1 N13 58.1(5) . . . . ?
N8 N11 B1 N9 -57.3(5) . . . . ?
N8 C31 C32 C33 0.8(5) . . . . ?
N6 C24 C19 N5 0.0(5) . . . . ?
N6 C24 C19 C20 179.0(4) . . . . ?
N6 C17 C16 N2 -10.1(6) . . . . ?
N7 Cu1A N6 C24 -61.5(7) . . . . ?
N7 Cu1A N6 C17 169.2(4) . . . . ?
N13 N12 C34 C35 0.1(4) . . . . ?
N13 C36 C35 C34 -0.5(5) . . . . ?
N10 N9 C30 C29 0.1(5) . . . . ?
N10 N9 B1 N13 -58.4(4) . . . . ?
N10 N9 B1 N11 56.2(5) . . . . ?
N10 C28 C29 C30 0.1(5) . . . . ?
N11 N8 C31 C32 -0.4(5) . . . . ?
N4 Cu1A N6 C24 135.4(10) . . . . ?
N4 Cu1A N6 C17 6.1(14) . . . . ?
N4 C8 C7 N2 -37.0(5) . . . . ?
N4 C15 C10 N3 2.9(5) . . . . ?
N4 C15 C10 C11 -176.8(4) . . . . ?
N4 C15 C14 C13 178.6(5) . . . . ?
N9 N10 C28 C29 0.0(4) . . . . ?
N9 C30 C29 C28 -0.1(5) . . . . ?
N5 C19 C20 C21 178.1(4) . . . . ?
N5 C17 C16 N2 174.5(4) . . . . ?
N2 Cu1A N6 C24 172.6(4) . . . . ?
N2 Cu1A N6 C17 43.3(4) . . . . ?
C23 C24 C19 N5 178.5(4) . . . . ?
C23 C24 C19 C20 -2.4(6) . . . . ?
C23 C22 C21 C20 -2.3(7) . . . . ?
C24 Cu1A N6 C17 -129.3(7) . . . . ?
C24 N6 C17 Cu1A -137.4(6) . . . . ?
C24 N6 C17 N5 0.6(5) . . . . ?
C24 N6 C17 C16 -175.3(4) . . . . ?
C24 C23 C22 C21 -1.0(6) . . . . ?
C24 C19 C20 C21 -0.7(7) . . . . ?
C5 N1 C1 C2 0.6(6) . . . . ?
C5 C4 C3 C2 1.0(7) . . . . ?
N3 C8 C7 N2 143.2(4) . . . . ?
N3 C10 C11 C12 178.1(5) . . . . ?
C19 N5 C17 Cu1A 31.4(6) . . . . ?
C19 N5 C17 N6 -0.6(5) . . . . ?
C19 N5 C17 C16 175.1(4) . . . . ?
C19 C20 C21 C22 3.0(7) . . . . ?
C34 N12 N13 C36 -0.3(4) . . . . ?
C34 N12 N13 B1 177.5(4) . . . . ?
C28 N10 N9 C30 -0.1(4) . . . . ?
C28 N10 N9 B1 -178.1(3) . . . . ?
C36 N13 B1 N11 119.9(5) . . . . ?
C36 N13 B1 N9 -125.6(5) . . . . ?
C17 Cu1A N6 C24 129.3(7) . . . . ?
C17 N6 C24 Cu1A 132.6(7) . . . . ?
C17 N6 C24 C23 -178.6(4) . . . . ?
C17 N6 C24 C19 -0.3(5) . . . . ?
C17 N5 C19 C24 0.4(5) . . . . ?
C17 N5 C19 C20 -178.6(5) . . . . ?
C31 N8 N11 C33 -0.2(5) . . . . ?
C31 N8 N11 B1 -176.7(4) . . . . ?
C31 C32 C33 N11 -1.0(5) . . . . ?
C1 N1 C5 C4 -0.5(6) . . . . ?
C1 N1 C5 C6 -179.1(4) . . . . ?
C1 C2 C3 C4 -0.8(7) . . . . ?
C4 C5 C6 N2 148.9(4) . . . . ?
C22 C23 C24 Cu1A -155.7(4) . . . . ?
C22 C23 C24 N6 -178.7(4) . . . . ?
C22 C23 C24 C19 3.2(6) . . . . ?
C30 N9 B1 N13 124.0(4) . . . . ?
C30 N9 B1 N11 -121.3(4) . . . . ?
C6 N2 C16 C17 -95.6(4) . . . . ?
C6 N2 C7 C8 150.8(3) . . . . ?
C6 C5 C4 C3 178.2(4) . . . . ?
C3 C2 C1 N1 0.1(6) . . . . ?
C8 N4 C15 C10 -2.4(5) . . . . ?
C8 N4 C15 C14 179.1(5) . . . . ?
C8 N3 C10 C15 -2.4(5) . . . . ?
C8 N3 C10 C11 177.3(5) . . . . ?
C15 N4 C8 N3 0.9(5) . . . . ?
C15 N4 C8 C7 -178.9(4) . . . . ?
C15 C10 C11 C12 -2.3(8) . . . . ?
C15 C14 C13 C12 -2.0(8) . . . . ?
C33 N11 B1 N13 -117.4(5) . . . . ?
C33 N11 B1 N9 127.2(5) . . . . ?
C16 N2 C6 C5 163.1(3) . . . . ?
C16 N2 C7 C8 -83.8(4) . . . . ?
C7 N2 C6 C5 -72.7(4) . . . . ?
C7 N2 C16 C17 139.9(4) . . . . ?
C10 N3 C8 N4 1.0(5) . . . . ?
C10 N3 C8 C7 -179.3(4) . . . . ?
C10 C15 C14 C13 0.2(7) . . . . ?
C10 C11 C12 C13 0.5(8) . . . . ?
C14 C15 C10 N3 -178.4(4) . . . . ?
C14 C15 C10 C11 2.0(7) . . . . ?
C11 C12 C13 C14 1.6(9) . . . . ?
C18 N5 C19 C24 179.3(4) . . . . ?
C18 N5 C19 C20 0.3(8) . . . . ?
C18 N5 C17 Cu1A -147.4(5) . . . . ?
C18 N5 C17 N6 -179.5(4) . . . . ?
C18 N5 C17 C16 -3.8(7) . . . . ?
B1 N13 C36 C35 -176.9(4) . . . . ?
B1 N11 C33 C32 176.6(4) . . . . ?
B1 N9 C30 C29 177.8(4) . . . . ?
C9 N3 C8 N4 174.7(4) . . . . ?
C9 N3 C8 C7 -5.5(8) . . . . ?
C9 N3 C10 C15 -176.3(4) . . . . ?
C9 N3 C10 C11 3.4(8) . . . . ?

loop_
_smtbx_masks_void_nr
_smtbx_masks_void_average_x
_smtbx_masks_void_average_y
_smtbx_masks_void_average_z
_smtbx_masks_void_volume
_smtbx_masks_void_count_electrons
_smtbx_masks_void_content
1 0.000 0.000 0.500 252.0 81.9 '4 CH3OH'
2 0.000 0.500 0.000 26.0 0.0 ?
